data_2233007
loop_
_publ_author_name
'Ha, Kwang'

_publ_section_title
;
 <i>cis</i>-Diaquabis(2,2'-bipyrimidine-\k^2^<i>N</i>^1^,<i>N</i>^1'^)manganese(II)
 bis(perchlorate) nitromethane disolvate monohydrate
;
_journal_coeditor_code XU5372
_journal_issue 12
_journal_name_full 'Acta Crystallographica Section E'
_journal_page_first m1679
_journal_page_last m1680
_journal_paper_doi 10.1107/S1600536811045612
_journal_volume 67
_journal_year 2011
_chemical_formula_iupac '[Mn (C8 H6 N4)2 (H2 O)2] (Cl O4)2, 2C H3 N O2, H2 O'
_chemical_formula_moiety 'C16 H16 Mn N8 O2 2+, 2(Cl O4 -), 2(C H3 N O2), H2 O'
_chemical_formula_sum 'C18 H24 Cl2 Mn N10 O15'
_chemical_formula_weight 746.31
_chemical_name_systematic
;<i>cis</i>-Diaquabis(2,2'-bipyrimidine-
\k^2^<i>N</i>^1^,<i>N</i>^1'^)manganese(II)
bis(perchlorate) nitromethane disolvate monohydrate
;
_space_group_IT_number 15
_symmetry_cell_setting monoclinic
_symmetry_space_group_name_Hall '-C 2yc'
_symmetry_space_group_name_H-M 'C 1 2/c 1'
_atom_sites_solution_hydrogens geom
_atom_sites_solution_primary direct
_atom_sites_solution_secondary difmap
_cell_angle_alpha 90.00
_cell_angle_beta 101.756(3)
_cell_angle_gamma 90.00
_cell_formula_units_Z 4
_cell_length_a 21.913(3)
_cell_length_b 9.1956(14)
_cell_length_c 15.106(2)
_cell_measurement_reflns_used 3688
_cell_measurement_temperature 200(2)
_cell_measurement_theta_max 28.21
_cell_measurement_theta_min 2.41
_cell_volume 2980.1(7)
_computing_cell_refinement 'SAINT (Bruker, 2000)'
_computing_data_collection 'SMART (Bruker, 2000)'
_computing_data_reduction 'SAINT (Bruker, 2000)'
_computing_molecular_graphics 'ORTEP-3 (Farrugia, 1997) and PLATON (Spek, 2009)'
_computing_publication_material 'SHELXL97 (Sheldrick, 2008)'
_computing_structure_refinement 'SHELXL97 (Sheldrick, 2008)'
_computing_structure_solution 'SHELXS97 (Sheldrick, 2008)'
_diffrn_ambient_temperature 200(2)
_diffrn_measured_fraction_theta_full 0.980
_diffrn_measured_fraction_theta_max 0.980
_diffrn_measurement_device_type 'Bruker SMART 1000 CCD'
_diffrn_measurement_method '\f and \w scans'
_diffrn_radiation_monochromator graphite
_diffrn_radiation_source 'fine-focus sealed tube'
_diffrn_radiation_type MoK\a
_diffrn_radiation_wavelength 0.71073
_diffrn_reflns_av_R_equivalents 0.0437
_diffrn_reflns_av_sigmaI/netI 0.0537
_diffrn_reflns_limit_h_max 29
_diffrn_reflns_limit_h_min -29
_diffrn_reflns_limit_k_max 11
_diffrn_reflns_limit_k_min -12
_diffrn_reflns_limit_l_max 20
_diffrn_reflns_limit_l_min -19
_diffrn_reflns_number 10552
_diffrn_reflns_theta_full 28.28
_diffrn_reflns_theta_max 28.28
_diffrn_reflns_theta_min 1.90
_diffrn_standards_decay_% 0
_diffrn_standards_interval_count 0
_diffrn_standards_interval_time 0
_diffrn_standards_number 0
_exptl_absorpt_coefficient_mu 0.709
_exptl_absorpt_correction_T_max 1.000000
_exptl_absorpt_correction_T_min 0.829711
_exptl_absorpt_correction_type multi-scan
_exptl_absorpt_process_details '(SADABS; Bruker, 2000)'
_exptl_crystal_colour 'pale yellow'
_exptl_crystal_density_diffrn 1.663
_exptl_crystal_density_method 'not measured'
_exptl_crystal_description stick
_exptl_crystal_F_000 1524
_exptl_crystal_size_max 0.35
_exptl_crystal_size_mid 0.27
_exptl_crystal_size_min 0.24
_refine_diff_density_max 1.051
_refine_diff_density_min -0.693
_refine_ls_extinction_method none
_refine_ls_goodness_of_fit_ref 1.063
_refine_ls_hydrogen_treatment constr
_refine_ls_matrix_type full
_refine_ls_number_parameters 208
_refine_ls_number_reflns 3617
_refine_ls_number_restraints 0
_refine_ls_restrained_S_all 1.063
_refine_ls_R_factor_all 0.0977
_refine_ls_R_factor_gt 0.0592
_refine_ls_shift/su_max 0.001
_refine_ls_shift/su_mean 0.000
_refine_ls_structure_factor_coef Fsqd
_refine_ls_weighting_details 'calc w=1/[\s^2^(Fo^2^)+(0.1146P)^2^+0.0000P] where P=(Fo^2^+2Fc^2^)/3'
_refine_ls_weighting_scheme calc
_refine_ls_wR_factor_gt 0.1625
_refine_ls_wR_factor_ref 0.1992
_reflns_number_gt 2302
_reflns_number_total 3617
_reflns_threshold_expression I>2sigma(I)
_cod_data_source_file xu5372.cif
_cod_data_source_block I
_cod_original_cell_volume 2980.1(8)
_cod_original_sg_symbol_H-M 'C 2/c'
_cod_database_code 2233007
_cod_database_fobs_code 2233007

loop_
_symmetry_equiv_pos_as_xyz
'x, y, z'
'-x, y, -z+1/2'
'x+1/2, y+1/2, z'
'-x+1/2, y+1/2, -z+1/2'
'-x, -y, -z'
'x, -y, z-1/2'
'-x+1/2, -y+1/2, -z'
'x+1/2, -y+1/2, z-1/2'

loop_
_atom_site_type_symbol
_atom_site_label
_atom_site_fract_x
_atom_site_fract_y
_atom_site_fract_z
_atom_site_U_iso_or_equiv
_atom_site_adp_type
_atom_site_calc_flag
_atom_site_refinement_flags
_atom_site_occupancy
_atom_site_symmetry_multiplicity
_atom_site_disorder_assembly
_atom_site_disorder_group
Mn Mn1 0.0000 1.01984(8) 0.2500 0.0309(2) Uani d S 1 2 . .
O O1 -0.04920(12) 1.1867(3) 0.31005(16) 0.0423(6) Uani d . 1 1 . .
H H1A -0.0587 1.1700 0.3602 0.063 Uiso d R 1 1 . .
H H1B -0.0409 1.2738 0.3007 0.063 Uiso d R 1 1 . .
N N1 0.08152(12) 1.0071(3) 0.36833(18) 0.0303(6) Uani d . 1 1 . .
N N2 0.10990(15) 0.9334(3) 0.52207(18) 0.0391(7) Uani d . 1 1 . .
N N3 0.00248(13) 0.7724(3) 0.49924(18) 0.0380(7) Uani d . 1 1 . .
N N4 -0.02402(13) 0.8545(3) 0.34722(17) 0.0319(6) Uani d . 1 1 . .
C C1 0.13597(16) 1.0798(4) 0.3762(2) 0.0375(8) Uani d . 1 1 . .
H H1 0.1446 1.1316 0.3258 0.045 Uiso calc R 1 1 . .
C C2 0.17891(18) 1.0796(4) 0.4560(3) 0.0445(9) Uani d . 1 1 . .
H H2 0.2177 1.1284 0.4615 0.053 Uiso calc R 1 1 . .
C C3 0.16387(19) 1.0065(4) 0.5278(3) 0.0475(9) Uani d . 1 1 . .
H H3 0.1928 1.0074 0.5840 0.057 Uiso calc R 1 1 . .
C C4 0.07234(15) 0.9357(3) 0.4413(2) 0.0306(7) Uani d . 1 1 . .
C C5 0.01357(15) 0.8495(4) 0.42920(19) 0.0305(7) Uani d . 1 1 . .
C C6 -0.04833(19) 0.6911(4) 0.4843(3) 0.0478(9) Uani d . 1 1 . .
H H6 -0.0573 0.6347 0.5328 0.057 Uiso calc R 1 1 . .
C C7 -0.08852(19) 0.6844(4) 0.4026(3) 0.0507(10) Uani d . 1 1 . .
H H7 -0.1242 0.6232 0.3931 0.061 Uiso calc R 1 1 . .
C C8 -0.07495(17) 0.7708(4) 0.3339(3) 0.0414(8) Uani d . 1 1 . .
H H8 -0.1023 0.7706 0.2764 0.050 Uiso calc R 1 1 . .
Cl Cl1 0.35218(4) 0.06501(11) 0.11241(6) 0.0450(3) Uani d . 1 1 . .
O O2 0.41653(14) 0.0994(4) 0.1248(2) 0.0629(9) Uani d . 1 1 A .
O O3A 0.3343(3) -0.0585(8) 0.0577(5) 0.055(2) Uiso d P 0.512(12) 1 A 1
O O4A 0.3261(3) 0.0650(8) 0.1904(4) 0.059(2) Uiso d P 0.512(12) 1 A 1
O O5A 0.3161(3) 0.1896(8) 0.0597(6) 0.073(2) Uiso d P 0.512(12) 1 A 1
O O3B 0.3318(4) -0.0053(11) 0.0305(7) 0.080(3) Uiso d P 0.488(12) 1 A 2
O O4B 0.3488(5) -0.0100(12) 0.1960(7) 0.099(3) Uiso d P 0.488(12) 1 A 2
O O5B 0.3249(5) 0.2003(12) 0.1121(9) 0.107(4) Uiso d P 0.488(12) 1 A 2
O O6 0.29523(16) 0.4196(3) 0.2512(2) 0.0631(9) Uani d . 1 1 . .
O O7 0.25300(16) 0.2492(4) 0.3104(2) 0.0721(10) Uani d . 1 1 . .
N N5 0.25476(15) 0.3308(3) 0.2479(2) 0.0434(7) Uani d . 1 1 . .
C C9 0.2066(2) 0.3224(7) 0.1673(3) 0.0796(16) Uani d . 1 1 . .
H H9A 0.1940 0.4209 0.1464 0.119 Uiso calc R 1 1 . .
H H9B 0.1706 0.2702 0.1808 0.119 Uiso calc R 1 1 . .
H H9C 0.2225 0.2705 0.1201 0.119 Uiso calc R 1 1 . .
O O8 0.0000 0.4351(4) 0.2500 0.0667(13) Uani d S 1 2 . .
H H8A 0.0238 0.4889 0.2866 0.100 Uiso d R 1 1 . .

loop_
_atom_site_aniso_label
_atom_site_aniso_U_11
_atom_site_aniso_U_22
_atom_site_aniso_U_33
_atom_site_aniso_U_12
_atom_site_aniso_U_13
_atom_site_aniso_U_23
Mn1 0.0335(4) 0.0380(4) 0.0215(4) 0.000 0.0063(3) 0.000
O1 0.0559(16) 0.0434(14) 0.0278(12) 0.0113(12) 0.0088(11) -0.0014(10)
N1 0.0273(14) 0.0367(15) 0.0272(14) 0.0031(11) 0.0065(11) -0.0004(10)
N2 0.0457(18) 0.0441(17) 0.0240(14) 0.0028(13) -0.0013(13) -0.0013(12)
N3 0.0424(17) 0.0447(17) 0.0299(15) 0.0020(13) 0.0143(13) 0.0051(12)
N4 0.0356(15) 0.0363(15) 0.0253(13) 0.0012(11) 0.0099(11) -0.0006(11)
C1 0.0350(19) 0.042(2) 0.0363(18) -0.0022(14) 0.0091(15) -0.0024(14)
C2 0.033(2) 0.049(2) 0.048(2) -0.0020(15) 0.0001(17) -0.0024(17)
C3 0.045(2) 0.054(2) 0.038(2) -0.0024(17) -0.0055(17) -0.0064(17)
C4 0.0337(17) 0.0338(17) 0.0261(16) 0.0058(13) 0.0101(13) -0.0031(12)
C5 0.0358(18) 0.0358(17) 0.0219(15) 0.0020(13) 0.0106(13) -0.0016(12)
C6 0.052(2) 0.054(2) 0.042(2) -0.0003(18) 0.0208(19) 0.0139(17)
C7 0.049(2) 0.050(2) 0.056(2) -0.0115(18) 0.017(2) 0.0038(19)
C8 0.038(2) 0.047(2) 0.0386(19) -0.0077(15) 0.0080(16) -0.0030(15)
Cl1 0.0442(6) 0.0512(6) 0.0427(5) -0.0063(4) 0.0164(4) -0.0097(4)
O2 0.0440(17) 0.075(2) 0.068(2) -0.0179(14) 0.0072(15) 0.0119(16)
O6 0.067(2) 0.064(2) 0.064(2) -0.0197(16) 0.0253(17) -0.0072(15)
O7 0.078(2) 0.065(2) 0.078(2) 0.0016(17) 0.0283(19) 0.0181(18)
N5 0.0447(19) 0.0431(18) 0.0466(19) 0.0030(14) 0.0189(15) -0.0066(14)
C9 0.052(3) 0.120(5) 0.061(3) 0.019(3) -0.004(2) -0.035(3)
O8 0.062(3) 0.045(2) 0.085(3) 0.000 -0.004(2) 0.000

loop_
_atom_type_symbol
_atom_type_description
_atom_type_scat_dispersion_real
_atom_type_scat_dispersion_imag
_atom_type_scat_source
C C 0.0033 0.0016 'International Tables Vol C Tables 4.2.6.8 and 6.1.1.4'
H H 0.0000 0.0000 'International Tables Vol C Tables 4.2.6.8 and 6.1.1.4'
Cl Cl 0.1484 0.1585 'International Tables Vol C Tables 4.2.6.8 and 6.1.1.4'
Mn Mn 0.3368 0.7283 'International Tables Vol C Tables 4.2.6.8 and 6.1.1.4'
N N 0.0061 0.0033 'International Tables Vol C Tables 4.2.6.8 and 6.1.1.4'
O O 0.0106 0.0060 'International Tables Vol C Tables 4.2.6.8 and 6.1.1.4'

loop_
_geom_angle_atom_site_label_1
_geom_angle_atom_site_label_2
_geom_angle_atom_site_label_3
_geom_angle_site_symmetry_1
_geom_angle_site_symmetry_3
_geom_angle
O1 Mn1 O1 . 2 90.36(14)
O1 Mn1 N4 . 2 161.83(10)
O1 Mn1 N4 2 2 90.14(9)
O1 Mn1 N4 . . 90.14(9)
O1 Mn1 N4 2 . 161.83(10)
N4 Mn1 N4 2 . 94.98(13)
O1 Mn1 N1 . 2 89.27(9)
O1 Mn1 N1 2 2 94.93(9)
N4 Mn1 N1 2 2 72.59(10)
N4 Mn1 N1 . 2 103.25(10)
O1 Mn1 N1 . . 94.93(9)
O1 Mn1 N1 2 . 89.27(9)
N4 Mn1 N1 2 . 103.25(10)
N4 Mn1 N1 . . 72.59(10)
N1 Mn1 N1 2 . 174.05(14)
Mn1 O1 H1A . . 118.8
Mn1 O1 H1B . . 117.4
H1A O1 H1B . . 115.3
C4 N1 C1 . . 116.7(3)
C4 N1 Mn1 . . 116.8(2)
C1 N1 Mn1 . . 125.9(2)
C4 N2 C3 . . 115.0(3)
C6 N3 C5 . . 116.6(3)
C8 N4 C5 . . 117.1(3)
C8 N4 Mn1 . . 126.2(2)
C5 N4 Mn1 . . 116.4(2)
N1 C1 C2 . . 120.9(3)
N1 C1 H1 . . 119.6
C2 C1 H1 . . 119.6
C1 C2 C3 . . 117.6(4)
C1 C2 H2 . . 121.2
C3 C2 H2 . . 121.2
N2 C3 C2 . . 122.9(3)
N2 C3 H3 . . 118.6
C2 C3 H3 . . 118.6
N2 C4 N1 . . 126.8(3)
N2 C4 C5 . . 117.6(3)
N1 C4 C5 . . 115.7(3)
N3 C5 N4 . . 124.9(3)
N3 C5 C4 . . 118.5(3)
N4 C5 C4 . . 116.6(3)
N3 C6 C7 . . 123.1(3)
N3 C6 H6 . . 118.4
C7 C6 H6 . . 118.5
C6 C7 C8 . . 117.0(4)
C6 C7 H7 . . 121.5
C8 C7 H7 . . 121.5
N4 C8 C7 . . 121.2(4)
N4 C8 H8 . . 119.4
C7 C8 H8 . . 119.4
O5B Cl1 O3B . . 110.9(6)
O5B Cl1 O4A . . 75.8(5)
O3B Cl1 O4A . . 129.3(5)
O5B Cl1 O3A . . 130.9(6)
O4A Cl1 O3A . . 112.2(4)
O5B Cl1 O2 . . 102.5(5)
O3B Cl1 O2 . . 110.6(4)
O4A Cl1 O2 . . 116.8(3)
O3A Cl1 O2 . . 113.9(3)
O5B Cl1 O4B . . 109.4(6)
O3B Cl1 O4B . . 119.3(5)
O3A Cl1 O4B . . 94.0(5)
O2 Cl1 O4B . . 102.5(5)
O3B Cl1 O5A . . 81.1(5)
O4A Cl1 O5A . . 100.5(4)
O3A Cl1 O5A . . 104.3(4)
O2 Cl1 O5A . . 107.3(3)
O4B Cl1 O5A . . 134.3(5)
O6 N5 O7 . . 122.0(4)
O6 N5 C9 . . 118.6(4)
O7 N5 C9 . . 119.4(4)
N5 C9 H9A . . 109.5
N5 C9 H9B . . 109.5
H9A C9 H9B . . 109.5
N5 C9 H9C . . 109.5
H9A C9 H9C . . 109.5
H9B C9 H9C . . 109.5

loop_
_geom_bond_atom_site_label_1
_geom_bond_atom_site_label_2
_geom_bond_site_symmetry_2
_geom_bond_distance
_geom_bond_publ_flag
Mn1 O1 . 2.176(2) y
Mn1 O1 2 2.176(2) ?
Mn1 N1 2 2.258(3) ?
Mn1 N1 . 2.258(3) y
Mn1 N4 2 2.249(3) ?
Mn1 N4 . 2.249(3) y
O1 H1A . 0.8400 ?
O1 H1B . 0.8400 ?
N1 C4 . 1.332(4) ?
N1 C1 . 1.351(4) ?
N2 C4 . 1.326(4) ?
N2 C3 . 1.348(5) ?
N3 C6 . 1.322(5) ?
N3 C5 . 1.337(4) ?
N4 C8 . 1.337(4) ?
N4 C5 . 1.341(4) ?
C1 C2 . 1.369(5) ?
C1 H1 . 0.9500 ?
C2 C3 . 1.372(6) ?
C2 H2 . 0.9500 ?
C3 H3 . 0.9500 ?
C4 C5 . 1.491(5) ?
C6 C7 . 1.364(6) ?
C6 H6 . 0.9500 ?
C7 C8 . 1.386(5) ?
C7 H7 . 0.9500 ?
C8 H8 . 0.9500 ?
Cl1 O5B . 1.380(11) ?
Cl1 O3B . 1.387(9) ?
Cl1 O4A . 1.410(6) ?
Cl1 O3A . 1.413(6) ?
Cl1 O2 . 1.420(3) ?
Cl1 O4B . 1.454(10) ?
Cl1 O5A . 1.521(8) ?
O6 N5 . 1.199(4) ?
O7 N5 . 1.213(4) ?
N5 C9 . 1.441(5) ?
C9 H9A . 0.9800 ?
C9 H9B . 0.9800 ?
C9 H9C . 0.9800 ?
O8 H8A . 0.8400 ?

loop_
_geom_hbond_atom_site_label_D
_geom_hbond_atom_site_label_H
_geom_hbond_atom_site_label_A
_geom_hbond_site_symmetry_A
_geom_hbond_distance_DH
_geom_hbond_distance_HA
_geom_hbond_distance_DA
_geom_hbond_angle_DHA
O1 H1A N2 5_576 0.84 2.48 3.286(4) 161.6
O1 H1A N3 5_576 0.84 2.29 2.879(4) 127.6
O1 H1B O8 1_565 0.84 1.97 2.757(4) 156.4
O8 H8A O2 4 0.84 1.95 2.792(4) 175.2
C3 H3 O6 7_566 0.95 2.54 3.346(5) 142.7
C6 H6 O3A 8_456 0.95 2.58 3.239(7) 127.0
C8 H8 O6 3_455 0.95 2.59 3.175(5) 120.0
C9 H9C O5A . 0.98 2.52 3.388(9) 147.5

loop_
_geom_torsion_atom_site_label_1
_geom_torsion_atom_site_label_2
_geom_torsion_atom_site_label_3
_geom_torsion_atom_site_label_4
_geom_torsion_site_symmetry_1
_geom_torsion
O1 Mn1 N1 C4 . 76.5(2)
O1 Mn1 N1 C4 2 166.8(2)
N4 Mn1 N1 C4 2 -103.2(2)
N4 Mn1 N1 C4 . -12.1(2)
O1 Mn1 N1 C1 . -94.8(3)
O1 Mn1 N1 C1 2 -4.5(3)
N4 Mn1 N1 C1 2 85.5(3)
N4 Mn1 N1 C1 . 176.6(3)
O1 Mn1 N4 C8 . 89.8(3)
O1 Mn1 N4 C8 2 -178.6(3)
N4 Mn1 N4 C8 2 -72.7(3)
N1 Mn1 N4 C8 2 0.6(3)
N1 Mn1 N4 C8 . -175.0(3)
O1 Mn1 N4 C5 . -83.7(2)
O1 Mn1 N4 C5 2 7.9(5)
N4 Mn1 N4 C5 2 113.8(2)
N1 Mn1 N4 C5 2 -173.0(2)
N1 Mn1 N4 C5 . 11.4(2)
C4 N1 C1 C2 . -0.4(5)
Mn1 N1 C1 C2 . 170.9(3)
N1 C1 C2 C3 . -1.7(6)
C4 N2 C3 C2 . 0.7(5)
C1 C2 C3 N2 . 1.5(6)
C3 N2 C4 N1 . -3.2(5)
C3 N2 C4 C5 . 176.5(3)
C1 N1 C4 N2 . 3.0(5)
Mn1 N1 C4 N2 . -169.1(3)
C1 N1 C4 C5 . -176.6(3)
Mn1 N1 C4 C5 . 11.2(3)
C6 N3 C5 N4 . 2.8(5)
C6 N3 C5 C4 . -176.3(3)
C8 N4 C5 N3 . -3.1(5)
Mn1 N4 C5 N3 . 171.0(2)
C8 N4 C5 C4 . 176.0(3)
Mn1 N4 C5 C4 . -9.8(3)
N2 C4 C5 N3 . -1.5(4)
N1 C4 C5 N3 . 178.2(3)
N2 C4 C5 N4 . 179.4(3)
N1 C4 C5 N4 . -0.9(4)
C5 N3 C6 C7 . -0.3(6)
N3 C6 C7 C8 . -1.6(6)
C5 N4 C8 C7 . 0.9(5)
Mn1 N4 C8 C7 . -172.6(3)
C6 C7 C8 N4 . 1.3(6)
